data_1501967
loop_
_publ_author_name
'Cohen, Daniel T.'
'Cardinal-David, Benoit'
'Roberts, John M.'
'Sarjeant, Amy A.'
'Scheidt, Karl A.'

_publ_section_title
;
 NHC-catalyzed/titanium(IV)-mediated highly diastereo- and
 enantioselective dimerization of enals.
;
_journal_issue 5
_journal_name_full 'Organic letters'
_journal_page_first 1068
_journal_page_last 1071
_journal_paper_doi 10.1021/ol103112v
_journal_volume 13
_journal_year 2011
_chemical_formula_sum 'C26 H27 N O2'
_chemical_formula_weight 385.49
_chemical_name_systematic
; 
 ? 
;
_space_group_IT_number 4
_symmetry_cell_setting monoclinic
_symmetry_space_group_name_Hall 'P 2yb'
_symmetry_space_group_name_H-M 'P 1 21 1'
_atom_sites_solution_hydrogens geom
_atom_sites_solution_primary direct
_atom_sites_solution_secondary difmap
_audit_creation_method SHELXL-97
_audit_update_record
; 
2010-03-01 # Formatted by publCIF 
;
_cell_angle_alpha 90.00
_cell_angle_beta 110.214(4)
_cell_angle_gamma 90.00
_cell_formula_units_Z 2
_cell_length_a 13.1938(7)
_cell_length_b 6.3948(3)
_cell_length_c 13.5567(7)
_cell_measurement_reflns_used 2558
_cell_measurement_temperature 100(2)
_cell_measurement_theta_max 62.59
_cell_measurement_theta_min 3.47
_cell_volume 1073.35(10)
_computing_cell_refinement 'Bruker SAINT'
_computing_data_collection 'Bruker APEX2'
_computing_data_reduction 'Bruker SAINT'
_computing_molecular_graphics 'Bruker SHELXTL'
_computing_publication_material 'Bruker SHELXTL'
_computing_structure_refinement 'SHELXL-97 (Sheldrick, 1997)'
_computing_structure_solution 'SHELXS-97 (Sheldrick, 1990)'
_diffrn_ambient_temperature 100(2)
_diffrn_measured_fraction_theta_full 0.942
_diffrn_measured_fraction_theta_max 0.942
_diffrn_measurement_device_type 'Bruker APEX-II CCD'
_diffrn_measurement_method '\f and \w scans'
_diffrn_radiation_monochromator graphite
_diffrn_radiation_source 'fine-focus sealed tube'
_diffrn_radiation_type CuK\a
_diffrn_radiation_wavelength 1.54178
_diffrn_reflns_av_R_equivalents 0.0000
_diffrn_reflns_av_sigmaI/netI 0.0375
_diffrn_reflns_limit_h_max 15
_diffrn_reflns_limit_h_min -15
_diffrn_reflns_limit_k_max 6
_diffrn_reflns_limit_k_min -6
_diffrn_reflns_limit_l_max 15
_diffrn_reflns_limit_l_min -15
_diffrn_reflns_number 10043
_diffrn_reflns_theta_full 66.26
_diffrn_reflns_theta_max 66.26
_diffrn_reflns_theta_min 3.47
_diffrn_standards_number 0
_exptl_absorpt_coefficient_mu 0.584
_exptl_absorpt_correction_T_max 0.9455
_exptl_absorpt_correction_T_min 0.7541
_exptl_absorpt_correction_type numerical
_exptl_crystal_colour colourless
_exptl_crystal_density_diffrn 1.193
_exptl_crystal_density_meas 0
_exptl_crystal_density_method 'not measured'
_exptl_crystal_description block
_exptl_crystal_F_000 412
_exptl_crystal_size_max 0.51
_exptl_crystal_size_mid 0.12
_exptl_crystal_size_min 0.10
_refine_diff_density_max 0.258
_refine_diff_density_min -0.161
_refine_diff_density_rms 0.043
_refine_ls_abs_structure_details 'Flack H D (1983), Acta Cryst. A39, 876-881'
_refine_ls_abs_structure_Flack -0.3(3)
_refine_ls_extinction_method none
_refine_ls_goodness_of_fit_ref 1.046
_refine_ls_hydrogen_treatment constr
_refine_ls_matrix_type full
_refine_ls_number_parameters 265
_refine_ls_number_reflns 10043
_refine_ls_number_restraints 1
_refine_ls_restrained_S_all 1.046
_refine_ls_R_factor_all 0.0602
_refine_ls_R_factor_gt 0.0521
_refine_ls_shift/su_max 0.001
_refine_ls_shift/su_mean 0.000
_refine_ls_structure_factor_coef Fsqd
_refine_ls_weighting_details 'calc w=1/[\s^2^(Fo^2^)+(0.0915P)^2^+0.0000P] where P=(Fo^2^+2Fc^2^)/3'
_refine_ls_weighting_scheme calc
_refine_ls_wR_factor_gt 0.1453
_refine_ls_wR_factor_ref 0.1510
_reflns_number_gt 8603
_reflns_number_total 10043
_reflns_threshold_expression >2sigma(I)
_cod_data_source_file ol103112v_si_002.cif
_cod_data_source_block n0228_0m
_cod_original_cell_volume 1073.35(9)
_cod_original_sg_symbol_H-M 'P 21'
_cod_database_code 1501967

loop_
_symmetry_equiv_pos_as_xyz
'x, y, z'
'-x, y+1/2, -z'

loop_
_atom_site_label
_atom_site_type_symbol
_atom_site_fract_x
_atom_site_fract_y
_atom_site_fract_z
_atom_site_U_iso_or_equiv
_atom_site_adp_type
_atom_site_occupancy
_atom_site_symmetry_multiplicity
_atom_site_calc_flag
_atom_site_refinement_flags
O3 O 0.39500(10) 0.3501(2) 0.39326(10) 0.0436(3) Uani 1 1 d .
O2 O 0.30808(12) 0.6472(2) 0.33605(11) 0.0520(4) Uani 1 1 d .
N1 N 0.40271(12) -0.0407(3) 0.47777(12) 0.0394(4) Uani 1 1 d .
H1A H 0.4738 -0.0678 0.5132 0.059 Uiso 1 1 calc R
H1B H 0.3965 0.0796 0.4403 0.059 Uiso 1 1 calc R
H1C H 0.3732 -0.1484 0.4332 0.059 Uiso 1 1 calc R
C1 C 0.32173(14) 0.4575(3) 0.32931(13) 0.0335(4) Uani 1 1 d .
C2 C 0.37054(16) 0.1126(4) 0.17859(14) 0.0403(5) Uani 1 1 d .
C3 C 0.26648(16) 0.1303(4) 0.20246(15) 0.0428(5) Uani 1 1 d .
H3 H 0.2708 0.0264 0.2589 0.051 Uiso 1 1 calc R
C4 C 0.40926(17) 0.2798(4) 0.13850(15) 0.0479(6) Uani 1 1 d .
H4 H 0.3727 0.4103 0.1293 0.057 Uiso 1 1 calc R
C5 C 0.42616(17) -0.0754(4) 0.19277(15) 0.0451(5) Uani 1 1 d .
H5 H 0.4009 -0.1916 0.2214 0.054 Uiso 1 1 calc R
C6 C 0.24126(16) 0.3403(4) 0.23950(15) 0.0421(5) Uani 1 1 d .
C7 C 0.16040(16) 0.0801(4) 0.10604(16) 0.0481(5) Uani 1 1 d .
H7 H 0.1400 -0.0687 0.1121 0.058 Uiso 1 1 calc R
C8 C 0.2324(2) 0.0663(5) 0.49914(19) 0.0603(7) Uani 1 1 d .
C9 C 0.13649(17) 0.3869(4) 0.19614(17) 0.0516(6) Uani 1 1 d .
H9 H 0.1051 0.5123 0.2099 0.062 Uiso 1 1 calc R
C10 C 0.51632(18) -0.0965(4) 0.16636(18) 0.0544(6) Uani 1 1 d .
H10 H 0.5530 -0.2269 0.1767 0.065 Uiso 1 1 calc R
C11 C 0.20278(18) -0.0529(5) -0.04876(17) 0.0535(6) Uani 1 1 d .
H11 H 0.2148 -0.1864 -0.0160 0.064 Uiso 1 1 calc R
C12 C 0.50186(19) 0.2602(4) 0.11108(16) 0.0554(6) Uani 1 1 d .
H12 H 0.5283 0.3761 0.0834 0.066 Uiso 1 1 calc R
C13 C 0.17292(15) 0.1079(4) 0.00020(15) 0.0438(5) Uani 1 1 d .
C14 C 0.34472(19) -0.0173(4) 0.55426(16) 0.0524(6) Uani 1 1 d .
H14 H 0.3850 0.0870 0.6087 0.063 Uiso 1 1 calc R
C15 C 0.55462(18) 0.0681(5) 0.12508(18) 0.0580(7) Uani 1 1 d .
H15 H 0.6170 0.0514 0.1060 0.070 Uiso 1 1 calc R
C16 C 0.2013(2) 0.1704(7) -0.1916(2) 0.0803(10) Uani 1 1 d .
H16 H 0.2106 0.1916 -0.2573 0.096 Uiso 1 1 calc R
C17 C 0.0539(3) 0.0259(11) 0.3732(3) 0.130(2) Uani 1 1 d .
H17A H 0.0029 -0.0765 0.3848 0.156 Uiso 1 1 calc R
H17B H 0.0405 0.0289 0.2967 0.156 Uiso 1 1 calc R
C18 C 0.07469(18) 0.2205(5) 0.12410(19) 0.0624(7) Uani 1 1 d .
H18A H 0.0269 0.2812 0.0570 0.075 Uiso 1 1 calc R
H18B H 0.0300 0.1405 0.1565 0.075 Uiso 1 1 calc R
C19 C 0.2166(2) -0.0287(5) -0.14651(19) 0.0669(7) Uani 1 1 d .
H19 H 0.2358 -0.1439 -0.1807 0.080 Uiso 1 1 calc R
C20 C 0.2039(4) 0.2626(6) 0.5243(3) 0.1004(12) Uani 1 1 d .
H20 H 0.2548 0.3444 0.5769 0.120 Uiso 1 1 calc R
C21 C 0.3474(2) -0.2251(5) 0.60859(19) 0.0701(8) Uani 1 1 d .
H21A H 0.3141 -0.3329 0.5559 0.105 Uiso 1 1 calc R
H21B H 0.3073 -0.2135 0.6572 0.105 Uiso 1 1 calc R
H21C H 0.4224 -0.2636 0.6478 0.105 Uiso 1 1 calc R
C22 C 0.15815(19) 0.3054(4) -0.04736(18) 0.0609(7) Uani 1 1 d .
H22 H 0.1377 0.4197 -0.0136 0.073 Uiso 1 1 calc R
C23 C 0.1572(2) -0.0501(7) 0.4224(2) 0.0782(9) Uani 1 1 d .
H23 H 0.1766 -0.1832 0.4033 0.094 Uiso 1 1 calc R
C24 C 0.1726(2) 0.3370(6) -0.1416(2) 0.0763(8) Uani 1 1 d .
H24 H 0.1631 0.4724 -0.1723 0.092 Uiso 1 1 calc R
C25 C 0.0276(5) 0.2207(17) 0.4015(7) 0.197(5) Uani 1 1 d .
H25 H -0.0438 0.2727 0.3701 0.237 Uiso 1 1 calc R
C26 C 0.1027(7) 0.3377(10) 0.4735(7) 0.183(4) Uani 1 1 d .
H26 H 0.0846 0.4746 0.4889 0.220 Uiso 1 1 calc R

loop_
_atom_site_aniso_label
_atom_site_aniso_U_11
_atom_site_aniso_U_22
_atom_site_aniso_U_33
_atom_site_aniso_U_23
_atom_site_aniso_U_13
_atom_site_aniso_U_12
O3 0.0406(7) 0.0357(8) 0.0443(7) 0.0004(6) 0.0014(6) 0.0006(6)
O2 0.0685(10) 0.0333(10) 0.0448(8) -0.0034(6) 0.0076(7) 0.0015(7)
N1 0.0402(8) 0.0318(9) 0.0371(8) 0.0005(7) 0.0019(6) 0.0008(7)
C1 0.0372(10) 0.0299(12) 0.0362(10) 0.0010(8) 0.0162(8) 0.0009(8)
C2 0.0407(10) 0.0451(14) 0.0284(9) -0.0099(8) 0.0034(8) -0.0082(9)
C3 0.0407(10) 0.0466(13) 0.0359(9) -0.0044(9) 0.0068(8) 0.0017(9)
C4 0.0454(11) 0.0495(15) 0.0378(11) -0.0013(10) 0.0004(9) 0.0021(10)
C5 0.0498(12) 0.0390(14) 0.0414(11) -0.0077(9) 0.0094(9) -0.0039(9)
C6 0.0426(11) 0.0371(13) 0.0409(10) -0.0025(9) 0.0072(8) 0.0028(9)
C7 0.0458(11) 0.0518(15) 0.0431(11) -0.0060(9) 0.0108(9) -0.0120(10)
C8 0.0715(15) 0.0672(19) 0.0537(13) 0.0104(12) 0.0362(13) 0.0190(14)
C9 0.0415(11) 0.0575(15) 0.0549(13) -0.0084(11) 0.0156(10) 0.0061(10)
C10 0.0481(12) 0.0491(16) 0.0589(14) -0.0161(11) 0.0095(11) 0.0059(10)
C11 0.0500(12) 0.0606(16) 0.0449(12) -0.0068(11) 0.0101(10) -0.0022(11)
C12 0.0581(14) 0.0624(17) 0.0398(11) -0.0014(11) 0.0093(10) -0.0087(12)
C13 0.0336(10) 0.0510(14) 0.0401(10) -0.0047(10) 0.0043(8) -0.0064(9)
C14 0.0623(13) 0.0542(16) 0.0365(10) -0.0056(10) 0.0115(9) -0.0041(11)
C15 0.0453(12) 0.083(2) 0.0467(12) -0.0234(12) 0.0171(10) -0.0070(13)
C16 0.0628(16) 0.128(3) 0.0492(14) 0.0215(18) 0.0188(13) -0.0024(17)
C17 0.0544(18) 0.244(7) 0.099(2) 0.068(3) 0.0352(17) 0.038(3)
C18 0.0452(12) 0.085(2) 0.0548(14) -0.0137(13) 0.0148(10) -0.0035(12)
C19 0.0556(14) 0.091(2) 0.0554(14) -0.0159(16) 0.0203(11) 0.0018(14)
C20 0.148(3) 0.074(2) 0.126(3) 0.030(2) 0.107(3) 0.036(2)
C21 0.0669(15) 0.084(2) 0.0530(13) 0.0221(14) 0.0122(11) -0.0007(14)
C22 0.0566(13) 0.066(2) 0.0508(13) 0.0041(12) 0.0065(10) 0.0000(12)
C23 0.0468(14) 0.126(3) 0.0626(15) 0.0089(18) 0.0197(12) 0.0146(16)
C24 0.0699(16) 0.088(2) 0.0625(16) 0.0186(16) 0.0126(13) -0.0004(16)
C25 0.109(4) 0.281(11) 0.258(8) 0.205(8) 0.135(5) 0.129(6)
C26 0.244(7) 0.131(5) 0.288(9) 0.131(6) 0.235(8) 0.136(6)

loop_
_atom_type_symbol
_atom_type_description
_atom_type_scat_dispersion_real
_atom_type_scat_dispersion_imag
_atom_type_scat_source
C C 0.0181 0.0091 'International Tables Vol C Tables 4.2.6.8 and 6.1.1.4'
H H 0.0000 0.0000 'International Tables Vol C Tables 4.2.6.8 and 6.1.1.4'
N N 0.0311 0.0180 'International Tables Vol C Tables 4.2.6.8 and 6.1.1.4'
O O 0.0492 0.0322 'International Tables Vol C Tables 4.2.6.8 and 6.1.1.4'

loop_
_geom_angle_atom_site_label_1
_geom_angle_atom_site_label_2
_geom_angle_atom_site_label_3
_geom_angle
O2 C1 O3 125.94(17)
O2 C1 C6 118.11(16)
O3 C1 C6 115.90(18)
C4 C2 C5 118.7(2)
C4 C2 C3 120.6(2)
C5 C2 C3 120.6(2)
C6 C3 C2 117.3(2)
C6 C3 C7 102.75(18)
C2 C3 C7 114.41(17)
C6 C3 H3 107.3
C2 C3 H3 107.3
C7 C3 H3 107.3
C2 C4 C12 120.5(2)
C2 C4 H4 119.7
C12 C4 H4 119.7
C10 C5 C2 121.1(2)
C10 C5 H5 119.5
C2 C5 H5 119.5
C9 C6 C3 111.78(19)
C9 C6 C1 124.76(19)
C3 C6 C1 122.63(16)
C13 C7 C18 114.5(2)
C13 C7 C3 114.00(17)
C18 C7 C3 103.77(19)
C13 C7 H7 108.1
C18 C7 H7 108.1
C3 C7 H7 108.1
C6 C9 C18 112.1(2)
C6 C9 H9 124.0
C18 C9 H9 124.0
C5 C10 C15 120.5(2)
C5 C10 H10 119.8
C15 C10 H10 119.8
C13 C11 C19 122.0(3)
C13 C11 H11 119.0
C19 C11 H11 119.0
C15 C12 C4 119.5(2)
C15 C12 H12 120.2
C4 C12 H12 120.2
C11 C13 C22 118.6(2)
C11 C13 C7 121.4(3)
C22 C13 C7 120.0(2)
C10 C15 C12 119.6(2)
C10 C15 H15 120.2
C12 C15 H15 120.2
C19 C16 C24 120.9(3)
C19 C16 H16 119.6
C24 C16 H16 119.6
C9 C18 C7 104.98(18)
C9 C18 H18A 110.8
C7 C18 H18A 110.8
C9 C18 H18B 110.8
C7 C18 H18B 110.8
H18A C18 H18B 108.8
C16 C19 C11 118.0(3)
C16 C19 H19 121.0
C11 C19 H19 121.0
C24 C22 C13 121.7(3)
C24 C22 H22 119.1
C13 C22 H22 119.1
C22 C24 C16 118.7(3)
C22 C24 H24 120.6
C16 C24 H24 120.6
C14 N1 H1A 109.4
C14 N1 H1B 109.7
H1A N1 H1B 109.5
C14 N1 H1C 109.4
H1A N1 H1C 109.4
H1B N1 H1C 109.5
C23 C8 C20 119.7(3)
C23 C8 C14 120.1(3)
C20 C8 C14 120.1(3)
N1 C14 C21 109.3(2)
N1 C14 C8 110.13(17)
C21 C14 C8 113.8(2)
N1 C14 H14 107.8
C21 C14 H14 107.8
C8 C14 H14 107.8
C23 C17 C25 117.2(6)
C23 C17 H17A 108.0
C25 C17 H17A 108.0
C23 C17 H17B 108.0
C25 C17 H17B 108.0
H17A C17 H17B 107.2
C26 C20 C8 120.5(6)
C26 C20 H20 119.8
C8 C20 H20 119.8
C14 C21 H21A 109.5
C14 C21 H21B 109.5
H21A C21 H21B 109.5
C14 C21 H21C 109.5
H21A C21 H21C 109.5
H21B C21 H21C 109.5
C8 C23 C17 120.1(5)
C8 C23 H23 119.9
C17 C23 H23 119.9
C26 C25 C17 121.3(4)
C26 C25 H25 119.3
C17 C25 H25 119.3
C25 C26 C20 121.0(7)
C25 C26 H26 119.5
C20 C26 H26 119.5

loop_
_geom_bond_atom_site_label_1
_geom_bond_atom_site_label_2
_geom_bond_distance
O2 C1 1.232(3)
O3 C1 1.257(2)
C1 C6 1.514(3)
C2 C4 1.378(3)
C2 C5 1.386(3)
C2 C3 1.520(3)
C3 C6 1.507(4)
C3 C7 1.584(3)
C3 H3 1.0000
C4 C12 1.397(4)
C4 H4 0.9500
C5 C10 1.364(4)
C5 H5 0.9500
C6 C9 1.334(3)
C7 C13 1.509(3)
C7 C18 1.530(4)
C7 H7 1.0000
C9 C18 1.484(4)
C9 H9 0.9500
C10 C15 1.381(4)
C10 H10 0.9500
C11 C13 1.360(4)
C11 C19 1.398(4)
C11 H11 0.9500
C12 C15 1.382(4)
C12 H12 0.9500
C13 C22 1.406(4)
C15 H15 0.9500
C16 C19 1.397(6)
C16 C24 1.403(6)
C16 H16 0.9500
C18 H18A 0.9900
C18 H18B 0.9900
C19 H19 0.9500
C22 C24 1.362(4)
C22 H22 0.9500
C24 H24 0.9500
N1 C14 1.484(3)
N1 H1A 0.9106
N1 H1B 0.9098
N1 H1C 0.9102
C8 C23 1.381(5)
C8 C20 1.392(5)
C8 C14 1.519(4)
C14 C21 1.504(4)
C14 H14 1.0000
C17 C23 1.388(5)
C17 C25 1.428(13)
C17 H17A 0.9900
C17 H17B 0.9900
C20 C26 1.342(9)
C20 H20 0.9500
C21 H21A 0.9800
C21 H21B 0.9800
C21 H21C 0.9800
C23 H23 0.9500
C25 C26 1.333(14)
C25 H25 0.9500
C26 H26 0.9500

loop_
_geom_torsion_atom_site_label_1
_geom_torsion_atom_site_label_2
_geom_torsion_atom_site_label_3
_geom_torsion_atom_site_label_4
_geom_torsion
C4 C2 C3 C6 -33.4(2)
C5 C2 C3 C6 149.30(19)
C4 C2 C3 C7 87.1(3)
C5 C2 C3 C7 -90.2(3)
C5 C2 C4 C12 0.8(3)
C3 C2 C4 C12 -176.55(18)
C4 C2 C5 C10 -0.9(3)
C3 C2 C5 C10 176.51(17)
C2 C3 C6 C9 139.1(2)
C7 C3 C6 C9 12.7(3)
C2 C3 C6 C1 -50.9(3)
C7 C3 C6 C1 -177.35(19)
O2 C1 C6 C9 -31.3(3)
O3 C1 C6 C9 146.3(2)
O2 C1 C6 C3 160.1(2)
O3 C1 C6 C3 -22.4(3)
C6 C3 C7 C13 105.1(2)
C2 C3 C7 C13 -23.1(3)
C6 C3 C7 C18 -20.1(3)
C2 C3 C7 C18 -148.3(2)
C3 C6 C9 C18 0.5(3)
C1 C6 C9 C18 -169.2(2)
C2 C5 C10 C15 -0.2(3)
C2 C4 C12 C15 0.3(3)
C19 C11 C13 C22 -1.5(3)
C19 C11 C13 C7 -178.75(19)
C18 C7 C13 C11 -149.1(2)
C3 C7 C13 C11 91.7(3)
C18 C7 C13 C22 33.7(3)
C3 C7 C13 C22 -85.5(3)
C5 C10 C15 C12 1.4(3)
C4 C12 C15 C10 -1.4(3)
C6 C9 C18 C7 -14.1(3)
C13 C7 C18 C9 -104.2(2)
C3 C7 C18 C9 20.7(3)
C24 C16 C19 C11 0.1(4)
C13 C11 C19 C16 1.3(3)
C11 C13 C22 C24 0.3(3)
C7 C13 C22 C24 177.6(2)
C13 C22 C24 C16 1.0(4)
C19 C16 C24 C22 -1.2(4)
C23 C8 C14 N1 65.0(3)
C20 C8 C14 N1 -114.1(3)
C23 C8 C14 C21 -58.1(3)
C20 C8 C14 C21 122.7(3)
C23 C8 C20 C26 0.2(5)
C14 C8 C20 C26 179.4(3)
C20 C8 C23 C17 -1.6(4)
C14 C8 C23 C17 179.2(3)
C25 C17 C23 C8 0.5(6)
C23 C17 C25 C26 2.0(8)
C17 C25 C26 C20 -3.5(10)
C8 C20 C26 C25 2.3(8)
